data_7048449
loop_
_publ_author_name
'Wang, Dong'
'Hu, Zhiyong'
'Xu, Shasha'
'Li, Dandan'
'Zhang, Qiong'
'Ma, Wen'
'Zhou, Hongping'
'Wu, Jieying'
'Tian, Yupeng'

_publ_section_title
;
 Fluorescent metal-organic frameworks based on mixed organic ligands: new
 candidates for highly sensitive detection of TNP.
;
_journal_issue 5
_journal_name_full 'Dalton transactions (Cambridge, England : 2003)'
_journal_page_first 1900
_journal_page_last 1905
_journal_paper_doi 10.1039/c8dt03811b
_journal_volume 48
_journal_year 2019
_chemical_formula_sum 'C60 H48 N12 O9 Zn2'
_chemical_formula_weight 1211.84
_space_group_crystal_system monoclinic
_space_group_IT_number 15
_space_group_name_Hall '-C 2yc'
_space_group_name_H-M_alt 'C 1 2/c 1'
_symmetry_space_group_name_Hall '-C 2yc'
_symmetry_space_group_name_H-M 'C 1 2/c 1'
_atom_sites_solution_hydrogens mixed
_audit_creation_method SHELXL-2018/3
_audit_update_record
;
2018-11-12 deposited with the CCDC.
2019-01-02 downloaded from the CCDC.
;
_cell_angle_alpha 90
_cell_angle_beta 91.584(2)
_cell_angle_gamma 90
_cell_formula_units_Z 4
_cell_length_a 26.882(3)
_cell_length_b 10.8337(13)
_cell_length_c 21.914(3)
_cell_measurement_reflns_used 26.52
_cell_measurement_temperature 296(2)
_cell_measurement_theta_max 26.52
_cell_measurement_theta_min 2.22
_cell_volume 6379.6(14)
_computing_cell_refinement 'Bruker SMART'
_computing_data_collection 'Bruker SMART'
_computing_data_reduction 'Bruker SAINT'
_computing_molecular_graphics 'Bruker SHELXTL'
_computing_publication_material 'Bruker SHELXTL'
_computing_structure_refinement 'SHELXL-2018/3 (Sheldrick, 2018)'
_computing_structure_solution 'Bruker SHELXTL'
_diffrn_ambient_temperature 296(2)
_diffrn_measured_fraction_theta_full 0.977
_diffrn_measured_fraction_theta_max 0.978
_diffrn_measurement_device_type 'CCD area detector'
_diffrn_measurement_method 'phi and omega scans'
_diffrn_radiation_type MoK\a
_diffrn_radiation_wavelength 0.71073
_diffrn_reflns_av_R_equivalents 0.0348
_diffrn_reflns_av_unetI/netI 0.0358
_diffrn_reflns_Laue_measured_fraction_full 0.977
_diffrn_reflns_Laue_measured_fraction_max 0.978
_diffrn_reflns_limit_h_max 32
_diffrn_reflns_limit_h_min -32
_diffrn_reflns_limit_k_max 12
_diffrn_reflns_limit_k_min -13
_diffrn_reflns_limit_l_max 26
_diffrn_reflns_limit_l_min -24
_diffrn_reflns_number 22428
_diffrn_reflns_point_group_measured_fraction_full 0.977
_diffrn_reflns_point_group_measured_fraction_max 0.978
_diffrn_reflns_theta_full 25.242
_diffrn_reflns_theta_max 25.499
_diffrn_reflns_theta_min 1.516
_exptl_absorpt_coefficient_mu 0.813
_exptl_crystal_colour colorless
_exptl_crystal_density_diffrn 1.262
_exptl_crystal_description block
_exptl_crystal_F_000 2496
_exptl_crystal_size_max 0.200
_exptl_crystal_size_mid 0.130
_exptl_crystal_size_min 0.110
_refine_diff_density_max 0.378
_refine_diff_density_min -0.306
_refine_diff_density_rms 0.056
_refine_ls_extinction_method none
_refine_ls_goodness_of_fit_ref 0.626
_refine_ls_hydrogen_treatment constr
_refine_ls_matrix_type full
_refine_ls_number_parameters 419
_refine_ls_number_reflns 5823
_refine_ls_number_restraints 125
_refine_ls_restrained_S_all 0.639
_refine_ls_R_factor_all 0.0451
_refine_ls_R_factor_gt 0.0367
_refine_ls_shift/su_max 0.011
_refine_ls_shift/su_mean 0.001
_refine_ls_structure_factor_coef Fsqd
_refine_ls_weighting_details 'w=1/[\s^2^(Fo^2^)+(0.2000P)^2^] where P=(Fo^2^+2Fc^2^)/3'
_refine_ls_weighting_scheme calc
_refine_ls_wR_factor_gt 0.1315
_refine_ls_wR_factor_ref 0.1454
_reflns_Friedel_coverage 0.000
_reflns_number_gt 4823
_reflns_number_total 5823
_reflns_threshold_expression 'I > 2\s(I)'
_cod_data_source_file c8dt03811b2.cif
_cod_data_source_block Zn-AHU-TW3
_cod_depositor_comments 'Adding full bibliography for 7048445--7048450.cif.'
_cod_original_cell_volume 6379.7(13)
_cod_database_code 7048449
_shelx_shelxl_version_number 2018/3
_shelx_space_group_comment
;
The symmetry employed for this shelxl refinement is uniquely defined
by the following loop, which should always be used as a source of
symmetry information in preference to the above space-group names.
They are only intended as comments.
;

loop_
_space_group_symop_operation_xyz
'x, y, z'
'-x, y, -z+1/2'
'x+1/2, y+1/2, z'
'-x+1/2, y+1/2, -z+1/2'
'-x, -y, -z'
'x, -y, z-1/2'
'-x+1/2, -y+1/2, -z'
'x+1/2, -y+1/2, z-1/2'

loop_
_atom_site_label
_atom_site_type_symbol
_atom_site_fract_x
_atom_site_fract_y
_atom_site_fract_z
_atom_site_U_iso_or_equiv
_atom_site_adp_type
_atom_site_occupancy
_atom_site_site_symmetry_order
_atom_site_calc_flag
_atom_site_refinement_flags_posn
_atom_site_refinement_flags_adp
_atom_site_refinement_flags_occupancy
_atom_site_disorder_assembly
_atom_site_disorder_group
O5 O 0.7558(5) 0.3435(7) 0.0014(4) 0.157(4) Uani 0.5 1 d D U P . .
H5A H 0.753452 0.272706 0.017848 0.235 Uiso 0.5 1 d R U P . .
H5B H 0.771380 0.337166 -0.031662 0.235 Uiso 0.5 1 d R U P . .
Zn1 Zn 0.72763(2) 0.38147(2) 0.19607(2) 0.03123(14) Uani 1 1 d D . . . .
N4 N 0.69371(6) 0.67614(16) -0.01459(8) 0.0312(4) Uani 1 1 d . . . . .
C24 C 0.69007(8) 0.7292(2) -0.06862(9) 0.0323(5) Uani 1 1 d . . . . .
N3 N 0.68751(6) 0.68589(17) 0.09083(8) 0.0315(4) Uani 1 1 d . . . . .
N5 N 0.70311(7) 0.65335(19) -0.11889(9) 0.0349(4) Uani 1 1 d . . . . .
C28 C 0.68323(7) 0.7457(2) 0.03321(9) 0.0309(4) Uani 1 1 d . . . . .
O3 O 0.67954(6) 0.24655(16) 0.18321(8) 0.0456(4) Uani 1 1 d . U . . .
N1 N 0.51751(8) -0.1434(2) 0.08610(14) 0.0589(7) Uani 1 1 d D . . . .
C27 C 0.66916(11) 0.8689(2) 0.02956(12) 0.0438(6) Uani 1 1 d . . . . .
H27 H 0.662085 0.914246 0.064290 0.053 Uiso 1 1 calc R U . . .
N2 N 0.70258(7) 0.53942(18) 0.15830(8) 0.0356(4) Uani 1 1 d . U . . .
C2 C 0.37529(9) -0.1160(2) 0.15990(13) 0.0404(6) Uani 1 1 d . . . . .
C18 C 0.61484(8) 0.0495(2) 0.16359(11) 0.0399(5) Uani 1 1 d . . . . .
H18 H 0.631708 0.053809 0.201155 0.048 Uiso 1 1 calc R U . . .
N6 N 0.71960(8) 0.59858(18) -0.21259(9) 0.0371(4) Uani 1 1 d . U . . .
C17 C 0.62517(8) 0.1343(2) 0.11828(12) 0.0362(5) Uani 1 1 d . . . . .
C20 C 0.66486(8) 0.2307(2) 0.12823(11) 0.0379(5) Uani 1 1 d . U . . .
O4 O 0.68104(9) 0.2886(2) 0.08489(10) 0.0679(6) Uani 1 1 d . . . . .
C14 C 0.55378(8) -0.0474(2) 0.09700(13) 0.0461(6) Uani 1 1 d . U . . .
C22 C 0.68098(10) 0.7372(2) 0.14758(10) 0.0412(5) Uani 1 1 d . . . . .
H22 H 0.671935 0.818188 0.156008 0.049 Uiso 1 1 calc R U . . .
C31 C 0.70117(8) 0.6856(2) -0.17875(10) 0.0352(5) Uani 1 1 d . . . . .
H31 H 0.688424 0.759868 -0.193671 0.042 Uiso 1 1 calc R U . . .
C25 C 0.67685(11) 0.8515(2) -0.07834(12) 0.0463(6) Uani 1 1 d . . . . .
H25 H 0.675266 0.885213 -0.117372 0.056 Uiso 1 1 calc R U . . .
C6 C 0.45716(9) -0.0331(2) 0.14485(13) 0.0464(6) Uani 1 1 d . . . . .
H6 H 0.479850 0.030732 0.151272 0.056 Uiso 1 1 calc R U . . .
C5 C 0.47111(9) -0.1360(2) 0.11173(14) 0.0453(6) Uani 1 1 d . . . . .
C29 C 0.72360(10) 0.5369(2) -0.11547(11) 0.0409(5) Uani 1 1 d . . . . .
H29 H 0.729066 0.489903 -0.080412 0.049 Uiso 1 1 calc R U . . .
C16 C 0.59881(10) 0.1281(2) 0.06261(13) 0.0439(6) Uani 1 1 d . . . . .
H16 H 0.605260 0.184791 0.031952 0.053 Uiso 1 1 calc R U . . .
C30 C 0.73415(10) 0.5048(2) -0.17316(11) 0.0427(5) Uani 1 1 d . . . . .
H30 H 0.748909 0.431001 -0.184646 0.051 Uiso 1 1 calc R U . . .
C7 C 0.41039(9) -0.0237(2) 0.16838(12) 0.0431(5) Uani 1 1 d . . . . .
H7 H 0.402172 0.046307 0.190493 0.052 Uiso 1 1 calc R U . . .
C23 C 0.69031(10) 0.6469(2) 0.18828(11) 0.0414(5) Uani 1 1 d . . . . .
H23 H 0.688739 0.655376 0.230411 0.050 Uiso 1 1 calc R U . . .
C19 C 0.57954(9) -0.0416(2) 0.15316(13) 0.0455(6) Uani 1 1 d . . . . .
H19 H 0.572965 -0.098826 0.183502 0.055 Uiso 1 1 calc R U . . .
C26 C 0.66615(11) 0.9208(3) -0.02770(12) 0.0504(6) Uani 1 1 d . . . . .
H26 H 0.656861 1.003095 -0.032234 0.060 Uiso 1 1 calc R U . . .
C3 C 0.38918(10) -0.2192(3) 0.12679(15) 0.0559(7) Uani 1 1 d . . . . .
H3 H 0.366094 -0.282003 0.120008 0.067 Uiso 1 1 calc R U . . .
C4 C 0.43556(10) -0.2314(3) 0.10397(16) 0.0605(8) Uani 1 1 d . . . . .
H4 H 0.443897 -0.302906 0.083142 0.073 Uiso 1 1 calc R U . . .
C15 C 0.56327(9) 0.0382(3) 0.05305(13) 0.0496(6) Uani 1 1 d . . . . .
H15 H 0.545452 0.035599 0.016084 0.059 Uiso 1 1 calc R U . . .
C21 C 0.70044(9) 0.5665(2) 0.09969(10) 0.0354(5) Uani 1 1 d . . . . .
H21 H 0.706951 0.510908 0.068572 0.042 Uiso 1 1 calc R U . . .
O2 O 0.31246(6) 0.00026(17) 0.20846(8) 0.0469(4) Uani 1 1 d . . . . .
C1 C 0.32403(9) -0.0980(2) 0.18328(11) 0.0380(5) Uani 1 1 d . U . . .
O1 O 0.29247(6) -0.18566(16) 0.17340(9) 0.0487(4) Uani 1 1 d . U . . .
C9 C 0.5356(5) -0.2418(9) 0.0471(5) 0.049(3) Uani 0.364(16) 1 d DG U P A 1
C10 C 0.5426(5) -0.2372(12) -0.0155(5) 0.099(5) Uani 0.364(16) 1 d G U P A 1
H10 H 0.534000 -0.166406 -0.037383 0.119 Uiso 0.364(16) 1 calc R U P A 1
C8 C 0.5625(5) -0.3382(15) -0.0453(6) 0.131(7) Uani 0.364(16) 1 d G U P A 1
H8 H 0.567184 -0.335123 -0.087199 0.157 Uiso 0.364(16) 1 calc R U P A 1
C12 C 0.5753(5) -0.4440(12) -0.0126(8) 0.096(5) Uani 0.364(16) 1 d G U P A 1
H12 H 0.588626 -0.511632 -0.032600 0.115 Uiso 0.364(16) 1 calc R U P A 1
C11 C 0.5683(5) -0.4487(9) 0.0499(8) 0.114(6) Uani 0.364(16) 1 d G U P A 1
H11 H 0.576883 -0.519425 0.071814 0.137 Uiso 0.364(16) 1 calc R U P A 1
C13 C 0.5484(5) -0.3476(10) 0.0798(6) 0.087(4) Uani 0.364(16) 1 d G U P A 1
H13 H 0.543699 -0.350709 0.121631 0.104 Uiso 0.364(16) 1 calc R U P A 1
C8A C 0.5430(3) -0.2813(6) 0.0065(4) 0.090(3) Uani 0.636(16) 1 d G U P A 2
H8A H 0.532757 -0.220577 -0.021120 0.108 Uiso 0.636(16) 1 calc R U P A 2
C13A C 0.5638(3) -0.3903(7) -0.0145(4) 0.112(4) Uani 0.636(16) 1 d G U P A 2
H13A H 0.567513 -0.402387 -0.056177 0.134 Uiso 0.636(16) 1 calc R U P A 2
C12A C 0.5790(2) -0.4811(5) 0.0267(5) 0.096(3) Uani 0.636(16) 1 d G U P A 2
H12A H 0.592964 -0.553982 0.012637 0.115 Uiso 0.636(16) 1 calc R U P A 2
C11A C 0.5735(2) -0.4630(5) 0.0889(5) 0.110(3) Uani 0.636(16) 1 d G U P A 2
H11A H 0.583660 -0.523768 0.116507 0.132 Uiso 0.636(16) 1 calc R U P A 2
C10A C 0.5526(2) -0.3541(5) 0.1099(4) 0.087(2) Uani 0.636(16) 1 d DG U P A 2
H10A H 0.548905 -0.341959 0.151565 0.105 Uiso 0.636(16) 1 calc R U P A 2
C9A C 0.5374(2) -0.2632(5) 0.0687(4) 0.055(2) Uani 0.636(16) 1 d DG U P A 2

loop_
_atom_site_aniso_label
_atom_site_aniso_U_11
_atom_site_aniso_U_22
_atom_site_aniso_U_33
_atom_site_aniso_U_23
_atom_site_aniso_U_13
_atom_site_aniso_U_12
O5 0.234(10) 0.091(4) 0.150(7) 0.014(5) 0.087(7) -0.004(6)
Zn1 0.0371(2) 0.0311(2) 0.0254(2) 0.00287(9) -0.00042(12) -0.00467(8)
N4 0.0357(9) 0.0309(9) 0.0271(9) 0.0022(7) 0.0020(7) 0.0021(7)
C24 0.0377(11) 0.0328(11) 0.0265(11) 0.0022(8) 0.0049(8) 0.0030(8)
N3 0.0380(9) 0.0326(9) 0.0238(9) 0.0011(7) 0.0011(7) 0.0055(7)
N5 0.0447(10) 0.0350(10) 0.0251(9) 0.0002(8) 0.0027(8) 0.0033(8)
C28 0.0321(10) 0.0346(11) 0.0262(10) 0.0038(8) 0.0035(8) 0.0039(8)
O3 0.0477(9) 0.0454(9) 0.0432(10) -0.0022(8) -0.0073(8) -0.0135(7)
N1 0.0346(11) 0.0525(13) 0.090(2) -0.0299(13) 0.0096(11) -0.0097(9)
C27 0.0628(16) 0.0365(13) 0.0324(13) -0.0006(9) 0.0082(11) 0.0139(10)
N2 0.0419(10) 0.0385(10) 0.0262(9) 0.0005(8) -0.0016(7) 0.0012(8)
C2 0.0350(12) 0.0423(14) 0.0436(14) 0.0059(10) -0.0029(10) -0.0025(9)
C18 0.0375(12) 0.0409(13) 0.0411(13) -0.0044(10) -0.0027(9) -0.0038(9)
N6 0.0444(11) 0.0386(10) 0.0280(10) -0.0016(8) -0.0013(8) 0.0088(8)
C17 0.0308(11) 0.0325(11) 0.0452(14) -0.0084(9) -0.0010(10) 0.0032(8)
C20 0.0366(11) 0.0352(11) 0.0419(13) -0.0054(10) 0.0025(9) -0.0021(9)
O4 0.0886(15) 0.0648(13) 0.0507(12) -0.0024(10) 0.0104(10) -0.0353(11)
C14 0.0288(11) 0.0476(14) 0.0619(16) -0.0228(13) 0.0003(10) -0.0047(9)
C22 0.0569(14) 0.0366(12) 0.0299(12) -0.0034(9) 0.0009(10) 0.0074(10)
C31 0.0413(12) 0.0395(12) 0.0248(11) 0.0023(9) 0.0017(9) 0.0087(9)
C25 0.0696(17) 0.0388(12) 0.0309(13) 0.0099(10) 0.0101(11) 0.0167(12)
C6 0.0362(12) 0.0425(13) 0.0604(16) -0.0099(12) -0.0004(11) -0.0088(10)
C5 0.0304(12) 0.0449(14) 0.0603(17) -0.0120(11) -0.0017(11) -0.0051(9)
C29 0.0582(14) 0.0352(12) 0.0291(12) 0.0037(9) -0.0009(10) 0.0081(10)
C16 0.0466(14) 0.0408(14) 0.0439(15) -0.0029(10) -0.0043(12) 0.0001(10)
C30 0.0580(14) 0.0359(12) 0.0340(12) -0.0043(10) -0.0049(10) 0.0139(10)
C7 0.0409(12) 0.0419(13) 0.0467(14) -0.0039(11) 0.0042(10) -0.0060(10)
C23 0.0550(14) 0.0448(13) 0.0243(12) -0.0023(10) -0.0002(10) 0.0060(11)
C19 0.0412(12) 0.0423(13) 0.0536(15) -0.0006(11) 0.0099(11) -0.0066(10)
C26 0.0743(18) 0.0356(12) 0.0418(14) 0.0063(11) 0.0106(12) 0.0186(12)
C3 0.0366(13) 0.0468(15) 0.084(2) -0.0125(14) 0.0020(12) -0.0126(11)
C4 0.0422(14) 0.0520(16) 0.088(2) -0.0279(16) 0.0061(14) -0.0106(12)
C15 0.0395(13) 0.0567(16) 0.0519(15) -0.0125(13) -0.0116(11) 0.0015(11)
C21 0.0465(12) 0.0327(11) 0.0269(11) 0.0010(9) 0.0012(9) 0.0038(9)
O2 0.0431(9) 0.0516(11) 0.0463(10) -0.0010(8) 0.0068(7) -0.0021(8)
C1 0.0359(12) 0.0433(13) 0.0345(12) 0.0098(10) -0.0022(9) -0.0026(9)
O1 0.0383(9) 0.0450(10) 0.0631(12) 0.0002(9) 0.0049(8) -0.0068(7)
C9 0.044(4) 0.051(5) 0.053(6) -0.016(5) 0.005(4) -0.013(4)
C10 0.108(8) 0.090(8) 0.101(8) -0.035(7) 0.024(6) -0.001(6)
C8 0.126(9) 0.146(10) 0.122(10) -0.030(8) 0.018(8) 0.012(8)
C12 0.078(7) 0.087(8) 0.123(9) -0.028(7) 0.020(7) 0.000(6)
C11 0.109(9) 0.096(9) 0.139(11) -0.018(8) 0.024(8) 0.006(7)
C13 0.093(7) 0.070(7) 0.098(8) -0.017(6) -0.003(6) 0.009(6)
C8A 0.096(4) 0.072(4) 0.102(6) -0.039(4) 0.010(4) -0.004(4)
C13A 0.100(6) 0.113(6) 0.124(7) -0.068(6) 0.022(5) 0.002(5)
C12A 0.076(4) 0.080(5) 0.131(8) -0.034(5) 0.018(4) -0.003(3)
C11A 0.075(4) 0.075(4) 0.179(8) -0.004(5) -0.011(5) 0.008(3)
C10A 0.081(4) 0.063(3) 0.117(6) -0.016(4) -0.015(4) 0.002(3)
C9A 0.037(3) 0.047(4) 0.082(5) -0.021(3) 0.008(3) -0.007(2)

loop_
_atom_type_symbol
_atom_type_description
_atom_type_scat_dispersion_real
_atom_type_scat_dispersion_imag
_atom_type_scat_source
C C 0.0033 0.0016 'International Tables Vol C Tables 4.2.6.8 and 6.1.1.4'
H H 0.0000 0.0000 'International Tables Vol C Tables 4.2.6.8 and 6.1.1.4'
Zn Zn 0.2839 1.4301 'International Tables Vol C Tables 4.2.6.8 and 6.1.1.4'
N N 0.0061 0.0033 'International Tables Vol C Tables 4.2.6.8 and 6.1.1.4'
O O 0.0106 0.0060 'International Tables Vol C Tables 4.2.6.8 and 6.1.1.4'

loop_
_geom_angle_atom_site_label_1
_geom_angle_atom_site_label_2
_geom_angle_atom_site_label_3
_geom_angle
_geom_angle_site_symmetry_1
_geom_angle_site_symmetry_3
H5A O5 H5B 109.4 . .
O1 Zn1 O3 105.83(7) 3 .
O1 Zn1 N2 120.04(8) 3 .
O3 Zn1 N2 111.25(7) . .
O1 Zn1 N6 114.07(8) 3 6_566
O3 Zn1 N6 97.65(7) . 6_566
N2 Zn1 N6 105.78(8) . 6_566
C24 N4 C28 116.68(18) . .
N4 C24 C25 124.6(2) . .
N4 C24 N5 115.38(19) . .
C25 C24 N5 120.0(2) . .
C21 N3 C22 107.17(17) . .
C21 N3 C28 125.32(17) . .
C22 N3 C28 127.48(18) . .
C31 N5 C29 107.05(19) . .
C31 N5 C24 126.46(19) . .
C29 N5 C24 126.32(19) . .
N4 C28 C27 124.3(2) . .
N4 C28 N3 115.37(18) . .
C27 C28 N3 120.3(2) . .
C20 O3 Zn1 115.01(15) . .
C5 N1 C14 120.2(2) . .
C5 N1 C9 126.8(5) . .
C14 N1 C9 113.0(5) . .
C5 N1 C9A 119.9(3) . .
C14 N1 C9A 115.8(3) . .
C26 C27 C28 117.0(2) . .
C26 C27 H27 121.5 . .
C28 C27 H27 121.5 . .
C21 N2 C23 105.77(19) . .
C21 N2 Zn1 126.62(16) . .
C23 N2 Zn1 127.13(15) . .
C7 C2 C3 117.3(2) . .
C7 C2 C1 119.4(2) . .
C3 C2 C1 123.2(2) . .
C19 C18 C17 120.3(2) . .
C19 C18 H18 119.9 . .
C17 C18 H18 119.9 . .
C31 N6 C30 106.32(19) . .
C31 N6 Zn1 122.36(15) . 6_565
C30 N6 Zn1 131.14(16) . 6_565
C18 C17 C16 119.2(2) . .
C18 C17 C20 120.8(2) . .
C16 C17 C20 120.1(2) . .
O4 C20 O3 123.9(2) . .
O4 C20 C17 120.5(2) . .
O3 C20 C17 115.6(2) . .
C15 C14 C19 119.5(2) . .
C15 C14 N1 120.8(2) . .
C19 C14 N1 119.7(3) . .
C23 C22 N3 106.2(2) . .
C23 C22 H22 126.9 . .
N3 C22 H22 126.9 . .
N6 C31 N5 111.0(2) . .
N6 C31 H31 124.5 . .
N5 C31 H31 124.5 . .
C26 C25 C24 117.1(2) . .
C26 C25 H25 121.4 . .
C24 C25 H25 121.4 . .
C7 C6 C5 121.2(2) . .
C7 C6 H6 119.4 . .
C5 C6 H6 119.4 . .
N1 C5 C6 121.2(2) . .
N1 C5 C4 121.5(2) . .
C6 C5 C4 117.3(3) . .
C30 C29 N5 106.2(2) . .
C30 C29 H29 126.9 . .
N5 C29 H29 126.9 . .
C15 C16 C17 120.0(3) . .
C15 C16 H16 120.0 . .
C17 C16 H16 120.0 . .
C29 C30 N6 109.4(2) . .
C29 C30 H30 125.3 . .
N6 C30 H30 125.3 . .
C6 C7 C2 121.6(2) . .
C6 C7 H7 119.2 . .
C2 C7 H7 119.2 . .
C22 C23 N2 109.9(2) . .
C22 C23 H23 125.0 . .
N2 C23 H23 125.0 . .
C18 C19 C14 119.9(2) . .
C18 C19 H19 120.0 . .
C14 C19 H19 120.0 . .
C27 C26 C25 120.2(2) . .
C27 C26 H26 119.9 . .
C25 C26 H26 119.9 . .
C4 C3 C2 122.1(2) . .
C4 C3 H3 119.0 . .
C2 C3 H3 119.0 . .
C3 C4 C5 120.5(3) . .
C3 C4 H4 119.8 . .
C5 C4 H4 119.8 . .
C14 C15 C16 121.0(2) . .
C14 C15 H15 119.5 . .
C16 C15 H15 119.5 . .
N2 C21 N3 110.93(19) . .
N2 C21 H21 124.5 . .
N3 C21 H21 124.5 . .
O2 C1 O1 122.3(2) . .
O2 C1 C2 120.5(2) . .
O1 C1 C2 117.1(2) . .
C1 O1 Zn1 105.63(16) . 3_445
C10 C9 C13 120.0 . .
C10 C9 N1 127.5(6) . .
C13 C9 N1 112.4(6) . .
C9 C10 C8 120.0 . .
C9 C10 H10 120.0 . .
C8 C10 H10 120.0 . .
C12 C8 C10 120.0 . .
C12 C8 H8 120.0 . .
C10 C8 H8 120.0 . .
C8 C12 C11 120.0 . .
C8 C12 H12 120.0 . .
C11 C12 H12 120.0 . .
C13 C11 C12 120.0 . .
C13 C11 H11 120.0 . .
C12 C11 H11 120.0 . .
C11 C13 C9 120.0 . .
C11 C13 H13 120.0 . .
C9 C13 H13 120.0 . .
C13A C8A C9A 120.0 . .
C13A C8A H8A 120.0 . .
C9A C8A H8A 120.0 . .
C8A C13A C12A 120.0 . .
C8A C13A H13A 120.0 . .
C12A C13A H13A 120.0 . .
C11A C12A C13A 120.0 . .
C11A C12A H12A 120.0 . .
C13A C12A H12A 120.0 . .
C12A C11A C10A 120.0 . .
C12A C11A H11A 120.0 . .
C10A C11A H11A 120.0 . .
C11A C10A C9A 120.0 . .
C11A C10A H10A 120.0 . .
C9A C10A H10A 120.0 . .
C10A C9A C8A 120.0 . .
C10A C9A N1 124.3(4) . .
C8A C9A N1 115.6(4) . .

loop_
_geom_bond_atom_site_label_1
_geom_bond_atom_site_label_2
_geom_bond_distance
_geom_bond_site_symmetry_2
O5 H5A 0.8505 .
O5 H5B 0.8499 .
Zn1 O1 1.9651(18) 3
Zn1 O3 1.9665(16) .
Zn1 N2 2.0090(19) .
Zn1 N6 2.031(2) 6_566
N4 C24 1.318(3) .
N4 C28 1.327(3) .
C24 C25 1.386(3) .
C24 N5 1.426(3) .
N3 C21 1.352(3) .
N3 C22 1.378(3) .
N3 C28 1.421(3) .
N5 C31 1.357(3) .
N5 C29 1.378(3) .
C28 C27 1.389(3) .
O3 C20 1.269(3) .
N1 C5 1.384(4) .
N1 C14 1.442(3) .
N1 C9 1.458(7) .
N1 C9A 1.458(4) .
C27 C26 1.376(4) .
C27 H27 0.9300 .
N2 C21 1.317(3) .
N2 C23 1.381(3) .
C2 C7 1.384(3) .
C2 C3 1.390(4) .
C2 C1 1.496(4) .
C18 C19 1.383(3) .
C18 C17 1.387(4) .
C18 H18 0.9300 .
N6 C31 1.306(3) .
N6 C30 1.383(3) .
C17 C16 1.395(4) .
C17 C20 1.504(3) .
C20 O4 1.228(3) .
C14 C15 1.366(4) .
C14 C19 1.397(4) .
C22 C23 1.343(3) .
C22 H22 0.9300 .
C31 H31 0.9300 .
C25 C26 1.377(4) .
C25 H25 0.9300 .
C6 C7 1.376(4) .
C6 C5 1.388(4) .
C6 H6 0.9300 .
C5 C4 1.415(4) .
C29 C30 1.349(3) .
C29 H29 0.9300 .
C16 C15 1.377(4) .
C16 H16 0.9300 .
C30 H30 0.9300 .
C7 H7 0.9300 .
C23 H23 0.9300 .
C19 H19 0.9300 .
C26 H26 0.9300 .
C3 C4 1.362(4) .
C3 H3 0.9300 .
C4 H4 0.9300 .
C15 H15 0.9300 .
C21 H21 0.9300 .
O2 C1 1.242(3) .
C1 O1 1.288(3) .
C9 C10 1.3900 .
C9 C13 1.3900 .
C10 C8 1.3900 .
C10 H10 0.9300 .
C8 C12 1.3900 .
C8 H8 0.9300 .
C12 C11 1.3900 .
C12 H12 0.9300 .
C11 C13 1.3900 .
C11 H11 0.9300 .
C13 H13 0.9300 .
C8A C13A 1.3900 .
C8A C9A 1.3900 .
C8A H8A 0.9300 .
C13A C12A 1.3900 .
C13A H13A 0.9300 .
C12A C11A 1.3900 .
C12A H12A 0.9300 .
C11A C10A 1.3900 .
C11A H11A 0.9300 .
C10A C9A 1.3900 .
C10A H10A 0.9300 .

loop_
_geom_torsion_atom_site_label_1
_geom_torsion_atom_site_label_2
_geom_torsion_atom_site_label_3
_geom_torsion_atom_site_label_4
_geom_torsion
_geom_torsion_site_symmetry_1
_geom_torsion_site_symmetry_4
C28 N4 C24 C25 0.9(3) . .
C28 N4 C24 N5 178.06(18) . .
N4 C24 N5 C31 178.2(2) . .
C25 C24 N5 C31 -4.5(4) . .
N4 C24 N5 C29 -7.2(3) . .
C25 C24 N5 C29 170.2(2) . .
C24 N4 C28 C27 -0.3(3) . .
C24 N4 C28 N3 -179.98(18) . .
C21 N3 C28 N4 -0.9(3) . .
C22 N3 C28 N4 177.0(2) . .
C21 N3 C28 C27 179.4(2) . .
C22 N3 C28 C27 -2.7(3) . .
N4 C28 C27 C26 -0.1(4) . .
N3 C28 C27 C26 179.5(2) . .
C19 C18 C17 C16 1.3(4) . .
C19 C18 C17 C20 -177.6(2) . .
Zn1 O3 C20 O4 4.3(3) . .
Zn1 O3 C20 C17 -175.52(15) . .
C18 C17 C20 O4 165.0(3) . .
C16 C17 C20 O4 -13.9(4) . .
C18 C17 C20 O3 -15.1(3) . .
C16 C17 C20 O3 165.9(2) . .
C5 N1 C14 C15 -103.8(3) . .
C9 N1 C14 C15 76.1(6) . .
C9A N1 C14 C15 98.9(5) . .
C5 N1 C14 C19 76.2(4) . .
C9 N1 C14 C19 -103.9(6) . .
C9A N1 C14 C19 -81.1(5) . .
C21 N3 C22 C23 0.1(3) . .
C28 N3 C22 C23 -178.1(2) . .
C30 N6 C31 N5 0.2(3) . .
Zn1 N6 C31 N5 -175.49(15) 6_565 .
C29 N5 C31 N6 -0.9(3) . .
C24 N5 C31 N6 174.6(2) . .
N4 C24 C25 C26 -1.0(4) . .
N5 C24 C25 C26 -178.1(2) . .
C14 N1 C5 C6 4.3(5) . .
C9 N1 C5 C6 -175.6(7) . .
C9A N1 C5 C6 160.7(4) . .
C14 N1 C5 C4 -177.3(3) . .
C9 N1 C5 C4 2.8(8) . .
C9A N1 C5 C4 -20.9(6) . .
C7 C6 C5 N1 177.5(3) . .
C7 C6 C5 C4 -0.9(4) . .
C31 N5 C29 C30 1.3(3) . .
C24 N5 C29 C30 -174.3(2) . .
C18 C17 C16 C15 -0.4(4) . .
C20 C17 C16 C15 178.6(2) . .
N5 C29 C30 N6 -1.2(3) . .
C31 N6 C30 C29 0.6(3) . .
Zn1 N6 C30 C29 175.78(18) 6_565 .
C5 C6 C7 C2 -0.2(4) . .
C3 C2 C7 C6 0.3(4) . .
C1 C2 C7 C6 -176.4(2) . .
N3 C22 C23 N2 0.0(3) . .
C21 N2 C23 C22 0.0(3) . .
Zn1 N2 C23 C22 172.33(17) . .
C17 C18 C19 C14 -0.7(4) . .
C15 C14 C19 C18 -0.8(4) . .
N1 C14 C19 C18 179.2(2) . .
C28 C27 C26 C25 0.0(4) . .
C24 C25 C26 C27 0.5(4) . .
C7 C2 C3 C4 0.9(4) . .
C1 C2 C3 C4 177.4(3) . .
C2 C3 C4 C5 -2.0(5) . .
N1 C5 C4 C3 -176.4(3) . .
C6 C5 C4 C3 2.0(5) . .
C19 C14 C15 C16 1.8(4) . .
N1 C14 C15 C16 -178.2(2) . .
C17 C16 C15 C14 -1.1(4) . .
C23 N2 C21 N3 0.1(3) . .
Zn1 N2 C21 N3 -172.32(14) . .
C22 N3 C21 N2 -0.1(3) . .
C28 N3 C21 N2 178.13(19) . .
C7 C2 C1 O2 2.2(4) . .
C3 C2 C1 O2 -174.3(3) . .
C7 C2 C1 O1 178.9(2) . .
C3 C2 C1 O1 2.4(4) . .
O2 C1 O1 Zn1 6.9(3) . 3_445
C2 C1 O1 Zn1 -169.80(17) . 3_445
C5 N1 C9 C10 106.7(9) . .
C14 N1 C9 C10 -73.3(9) . .
C5 N1 C9 C13 -76.2(8) . .
C14 N1 C9 C13 103.8(7) . .
C13 C9 C10 C8 0.0 . .
N1 C9 C10 C8 176.9(11) . .
C9 C10 C8 C12 0.0 . .
C10 C8 C12 C11 0.0 . .
C8 C12 C11 C13 0.0 . .
C12 C11 C13 C9 0.0 . .
C10 C9 C13 C11 0.0 . .
N1 C9 C13 C11 -177.3(9) . .
C9A C8A C13A C12A 0.0 . .
C8A C13A C12A C11A 0.0 . .
C13A C12A C11A C10A 0.0 . .
C12A C11A C10A C9A 0.0 . .
C11A C10A C9A C8A 0.0 . .
C11A C10A C9A N1 -176.7(6) . .
C13A C8A C9A C10A 0.0 . .
C13A C8A C9A N1 177.0(5) . .
C5 N1 C9A C10A -69.5(5) . .
C14 N1 C9A C10A 87.9(5) . .
C5 N1 C9A C8A 113.6(4) . .
C14 N1 C9A C8A -89.0(4) . .
